data_1545964
loop_
_publ_author_name
'Xiao, Zheming'
'Li, Yayue'
'Gao, Shuanhu'

_publ_section_title
;
 Total Synthesis and Structural Determination of the Dimeric
 Tetrahydroxanthone Ascherxanthone A.
;
_journal_issue 7
_journal_name_full 'Organic letters'
_journal_page_first 1834
_journal_page_last 1837
_journal_paper_doi 10.1021/acs.orglett.7b00592
_journal_volume 19
_journal_year 2017
_chemical_formula_sum 'C32 H34 O10'
_chemical_formula_weight 578.59
_chemical_name_systematic
; 
 ? 
;
_space_group_IT_number 4
_symmetry_cell_setting monoclinic
_symmetry_space_group_name_Hall 'P 2yb'
_symmetry_space_group_name_H-M 'P 1 21 1'
_atom_sites_solution_hydrogens geom
_atom_sites_solution_primary direct
_atom_sites_solution_secondary difmap
_audit_creation_method SHELXL-97
_cell_angle_alpha 90.00
_cell_angle_beta 96.493(2)
_cell_angle_gamma 90.00
_cell_formula_units_Z 2
_cell_length_a 9.4676(5)
_cell_length_b 15.2732(7)
_cell_length_c 12.2821(6)
_cell_measurement_reflns_used 5894
_cell_measurement_temperature 296(2)
_cell_measurement_theta_max 22.16
_cell_measurement_theta_min 2.54
_cell_volume 1764.61(15)
_computing_structure_refinement 'SHELXL-97 (Sheldrick, 2008)'
_computing_structure_solution 'SHELXS-97 (Sheldrick, 2008)'
_diffrn_ambient_temperature 296(2)
_diffrn_measured_fraction_theta_full 0.999
_diffrn_measured_fraction_theta_max 0.999
_diffrn_measurement_device_type 'Bruker Smart Apex II CCD'
_diffrn_radiation_monochromator graphite
_diffrn_radiation_source 'fine-focus sealed tube'
_diffrn_radiation_type MoK\a
_diffrn_radiation_wavelength 0.71073
_diffrn_reflns_av_R_equivalents 0.0373
_diffrn_reflns_av_sigmaI/netI 0.0396
_diffrn_reflns_limit_h_max 11
_diffrn_reflns_limit_h_min -10
_diffrn_reflns_limit_k_max 18
_diffrn_reflns_limit_k_min -18
_diffrn_reflns_limit_l_max 14
_diffrn_reflns_limit_l_min -13
_diffrn_reflns_number 20729
_diffrn_reflns_theta_full 25.01
_diffrn_reflns_theta_max 25.01
_diffrn_reflns_theta_min 1.67
_exptl_absorpt_coefficient_mu 0.081
_exptl_absorpt_correction_T_max 0.9840
_exptl_absorpt_correction_T_min 0.9699
_exptl_absorpt_correction_type multi-scan
_exptl_absorpt_process_details sadabs
_exptl_crystal_colour colorless
_exptl_crystal_density_diffrn 1.089
_exptl_crystal_density_method 'not measured'
_exptl_crystal_description block
_exptl_crystal_F_000 612
_exptl_crystal_size_max 0.38
_exptl_crystal_size_mid 0.29
_exptl_crystal_size_min 0.20
_platon_squeeze_details
;
;
_refine_diff_density_max 0.154
_refine_diff_density_min -0.134
_refine_diff_density_rms 0.031
_refine_ls_abs_structure_details 'Flack H D (1983), Acta Cryst. A39, 876-881'
_refine_ls_abs_structure_Flack 0.5(9)
_refine_ls_extinction_method none
_refine_ls_goodness_of_fit_ref 1.007
_refine_ls_hydrogen_treatment constr
_refine_ls_matrix_type full
_refine_ls_number_parameters 379
_refine_ls_number_reflns 6213
_refine_ls_number_restraints 1
_refine_ls_restrained_S_all 1.007
_refine_ls_R_factor_all 0.0549
_refine_ls_R_factor_gt 0.0433
_refine_ls_shift/su_max 0.000
_refine_ls_shift/su_mean 0.000
_refine_ls_structure_factor_coef Fsqd
_refine_ls_weighting_details 'calc w=1/[\s^2^(Fo^2^)+(0.0753P)^2^+0.0000P] where P=(Fo^2^+2Fc^2^)/3'
_refine_ls_weighting_scheme calc
_refine_ls_wR_factor_gt 0.1153
_refine_ls_wR_factor_ref 0.1218
_reflns_number_gt 4912
_reflns_number_total 6213
_reflns_threshold_expression >2sigma(I)
_cod_data_source_file ol7b00592_si_002.cif
_cod_data_source_block z
_cod_depositor_comments
;
The following automatic conversions were performed:

'_symmetry_cell_setting' value 'Monoclinic' changed to 'monoclinic'
according to
/home/data/users/saulius/crontab/automatic-downloads/current/ACS/lib/dictionaries/cif_core.dic
dictionary named 'cif_core.dic' version 2.4.2 from 2011-04-26.

Automatic conversion script
Id: cif_fix_values 4973 2017-02-22 13:04:09Z antanas 
;
_cod_original_sg_symbol_H-M P2(1)
_cod_database_code 1545964

loop_
_symmetry_equiv_pos_as_xyz
'x, y, z'
'-x, y+1/2, -z'

loop_
_atom_site_label
_atom_site_type_symbol
_atom_site_fract_x
_atom_site_fract_y
_atom_site_fract_z
_atom_site_U_iso_or_equiv
_atom_site_adp_type
_atom_site_occupancy
_atom_site_symmetry_multiplicity
_atom_site_calc_flag
_atom_site_refinement_flags
O1 O -0.6845(2) 0.48806(18) -0.57784(19) 0.0947(7) Uani 1 1 d .
O2 O -0.4082(2) 0.42023(15) -0.56138(14) 0.0765(6) Uani 1 1 d .
H2C H -0.3248 0.4262 -0.5360 0.092 Uiso 1 1 calc R
O3 O -0.31622(16) 0.35131(11) -0.34628(13) 0.0555(4) Uani 1 1 d .
O4 O -0.5989(2) 0.20943(19) -0.1890(2) 0.1097(10) Uani 1 1 d .
O5 O -0.3940(2) 0.16498(17) -0.04581(19) 0.0973(8) Uani 1 1 d .
H5A H -0.4751 0.1672 -0.0772 0.146 Uiso 1 1 calc R
O6 O -0.1046(2) 0.31118(11) 0.14230(15) 0.0723(6) Uani 1 1 d .
H6A H -0.0916 0.3305 0.2049 0.108 Uiso 1 1 calc R
O7 O -0.0475(3) 0.30689(11) 0.35348(15) 0.0821(7) Uani 1 1 d .
O8 O -0.01494(18) 0.04167(9) 0.33897(12) 0.0494(4) Uani 1 1 d .
O9 O 0.11838(16) -0.05549(10) 0.51277(12) 0.0492(4) Uani 1 1 d .
H9A H 0.0909 -0.0916 0.5550 0.059 Uiso 1 1 calc R
O10 O 0.1046(2) 0.01127(11) 0.72001(13) 0.0616(5) Uani 1 1 d .
C1 C -0.6912(3) 0.3358(3) -0.3490(3) 0.0895(11) Uani 1 1 d .
H1A H -0.7549 0.3171 -0.3015 0.107 Uiso 1 1 calc R
C2 C -0.7441(3) 0.3967(3) -0.4379(3) 0.1000(13) Uani 1 1 d .
H2A H -0.7592 0.4536 -0.4062 0.120 Uiso 1 1 calc R
H2B H -0.8354 0.3758 -0.4717 0.120 Uiso 1 1 calc R
C3 C -0.6470(3) 0.4073(2) -0.5249(3) 0.0758(9) Uani 1 1 d .
H3A H -0.6619 0.3592 -0.5777 0.091 Uiso 1 1 calc R
C4 C -0.4931(3) 0.4086(2) -0.4750(2) 0.0618(7) Uani 1 1 d .
H4A H -0.4793 0.4593 -0.4259 0.074 Uiso 1 1 calc R
C5 C -0.4502(2) 0.32516(17) -0.4079(2) 0.0526(6) Uani 1 1 d .
C6 C -0.5594(3) 0.3060(2) -0.3325(2) 0.0685(8) Uani 1 1 d .
C7 C -0.5132(3) 0.2519(2) -0.2368(2) 0.0715(8) Uani 1 1 d .
C8 C -0.3629(3) 0.25533(17) -0.1979(2) 0.0558(6) Uani 1 1 d .
C9 C -0.2703(2) 0.30687(15) -0.25348(18) 0.0461(5) Uani 1 1 d .
C10 C -0.1309(2) 0.31714(15) -0.21134(18) 0.0448(5) Uani 1 1 d .
H10A H -0.0714 0.3523 -0.2478 0.054 Uiso 1 1 calc R
C11 C -0.0773(2) 0.27520(14) -0.11388(17) 0.0421(5) Uani 1 1 d .
C12 C -0.1663(3) 0.22386(16) -0.05759(19) 0.0536(6) Uani 1 1 d .
C13 C -0.3081(3) 0.21430(17) -0.0997(2) 0.0595(7) Uani 1 1 d .
C14 C -0.1166(3) 0.17723(16) 0.04790(19) 0.0512(6) Uani 1 1 d .
C15 C -0.0994(3) 0.08620(16) 0.05013(19) 0.0572(6) Uani 1 1 d .
C16 C -0.0624(3) 0.04338(16) 0.14870(19) 0.0582(6) Uani 1 1 d .
H16A H -0.0520 -0.0172 0.1494 0.070 Uiso 1 1 calc R
C17 C -0.0413(2) 0.08859(14) 0.24400(17) 0.0452(5) Uani 1 1 d .
C18 C 0.0712(2) 0.08460(14) 0.42971(17) 0.0400(5) Uani 1 1 d .
C19 C 0.0532(2) 0.02640(13) 0.52847(17) 0.0411(5) Uani 1 1 d .
H19A H -0.0486 0.0168 0.5319 0.049 Uiso 1 1 calc R
C20 C 0.1153(3) 0.07075(15) 0.63341(18) 0.0510(6) Uani 1 1 d .
H20A H 0.2156 0.0844 0.6289 0.061 Uiso 1 1 calc R
C21 C 0.0354(4) 0.15434(18) 0.6507(2) 0.0721(8) Uani 1 1 d .
H21A H -0.0513 0.1402 0.6822 0.086 Uiso 1 1 calc R
H21B H 0.0931 0.1910 0.7026 0.086 Uiso 1 1 calc R
C22 C -0.0019(3) 0.20450(17) 0.5464(2) 0.0642(7) Uani 1 1 d .
H22A H -0.0370 0.2610 0.5517 0.077 Uiso 1 1 calc R
C23 C 0.0118(3) 0.17408(15) 0.44760(17) 0.0464(5) Uani 1 1 d .
C24 C -0.0300(3) 0.22645(15) 0.34886(19) 0.0521(6) Uani 1 1 d .
C25 C -0.0510(2) 0.17983(15) 0.24587(18) 0.0462(5) Uani 1 1 d .
C26 C -0.0898(3) 0.22259(15) 0.14478(19) 0.0509(6) Uani 1 1 d .
C27 C -0.6812(6) 0.4934(4) -0.6882(3) 0.147(2) Uani 1 1 d .
H27A H -0.7063 0.5517 -0.7126 0.221 Uiso 1 1 calc R
H27B H -0.7477 0.4524 -0.7243 0.221 Uiso 1 1 calc R
H27C H -0.5873 0.4799 -0.7055 0.221 Uiso 1 1 calc R
C28 C -0.4211(4) 0.2476(2) -0.4765(3) 0.0840(9) Uani 1 1 d .
H28A H -0.3943 0.1986 -0.4297 0.126 Uiso 1 1 calc R
H28B H -0.3452 0.2612 -0.5193 0.126 Uiso 1 1 calc R
H28C H -0.5052 0.2332 -0.5244 0.126 Uiso 1 1 calc R
C29 C 0.0750(3) 0.28514(17) -0.0715(2) 0.0580(6) Uani 1 1 d .
H29A H 0.0944 0.2530 -0.0043 0.087 Uiso 1 1 calc R
H29B H 0.0961 0.3460 -0.0583 0.087 Uiso 1 1 calc R
H29C H 0.1330 0.2629 -0.1245 0.087 Uiso 1 1 calc R
C30 C -0.1201(5) 0.0331(2) -0.0536(2) 0.0911(11) Uani 1 1 d .
H30A H -0.1039 -0.0276 -0.0365 0.137 Uiso 1 1 calc R
H30B H -0.0542 0.0524 -0.1025 0.137 Uiso 1 1 calc R
H30C H -0.2155 0.0407 -0.0880 0.137 Uiso 1 1 calc R
C31 C 0.2229(3) 0.08747(18) 0.4002(2) 0.0589(6) Uani 1 1 d .
H31A H 0.2272 0.1247 0.3377 0.088 Uiso 1 1 calc R
H31B H 0.2527 0.0294 0.3832 0.088 Uiso 1 1 calc R
H31C H 0.2847 0.1100 0.4611 0.088 Uiso 1 1 calc R
C32 C 0.2151(5) 0.0153(3) 0.8060(3) 0.1073(14) Uani 1 1 d .
H32A H 0.1983 -0.0268 0.8612 0.161 Uiso 1 1 calc R
H32B H 0.2191 0.0729 0.8372 0.161 Uiso 1 1 calc R
H32C H 0.3038 0.0024 0.7784 0.161 Uiso 1 1 calc R

loop_
_atom_site_aniso_label
_atom_site_aniso_U_11
_atom_site_aniso_U_22
_atom_site_aniso_U_33
_atom_site_aniso_U_23
_atom_site_aniso_U_13
_atom_site_aniso_U_12
O1 0.0800(14) 0.1206(19) 0.0790(15) 0.0372(14) -0.0112(11) 0.0216(13)
O2 0.0634(11) 0.1171(17) 0.0469(10) 0.0245(11) -0.0026(8) -0.0052(11)
O3 0.0509(9) 0.0674(11) 0.0447(9) 0.0208(8) -0.0092(7) -0.0105(8)
O4 0.0668(13) 0.148(2) 0.1097(18) 0.0691(18) -0.0114(12) -0.0311(14)
O5 0.0742(13) 0.1282(19) 0.0850(15) 0.0597(14) -0.0101(11) -0.0236(13)
O6 0.1201(16) 0.0415(9) 0.0529(11) 0.0049(8) -0.0005(10) 0.0250(9)
O7 0.155(2) 0.0405(10) 0.0491(11) -0.0034(8) 0.0054(11) 0.0297(11)
O8 0.0788(11) 0.0347(8) 0.0320(8) 0.0026(6) -0.0056(7) -0.0022(7)
O9 0.0666(9) 0.0392(8) 0.0420(8) 0.0095(7) 0.0064(7) 0.0025(7)
O10 0.0857(12) 0.0612(10) 0.0344(9) 0.0063(8) -0.0078(8) -0.0117(9)
C1 0.0562(17) 0.120(3) 0.090(2) 0.042(2) -0.0011(15) -0.0038(17)
C2 0.0524(17) 0.133(3) 0.109(3) 0.051(2) -0.0180(17) 0.0037(18)
C3 0.0597(16) 0.098(2) 0.0633(18) 0.0269(16) -0.0192(14) 0.0050(15)
C4 0.0538(14) 0.0749(17) 0.0533(16) 0.0157(13) -0.0093(12) -0.0044(12)
C5 0.0426(12) 0.0641(15) 0.0477(13) 0.0092(12) -0.0093(10) -0.0076(10)
C6 0.0470(14) 0.0803(19) 0.0740(18) 0.0240(15) -0.0116(13) -0.0095(13)
C7 0.0521(15) 0.091(2) 0.0700(18) 0.0347(16) 0.0009(13) -0.0116(14)
C8 0.0490(13) 0.0654(16) 0.0502(14) 0.0187(12) -0.0070(10) -0.0077(11)
C9 0.0504(13) 0.0461(12) 0.0393(12) 0.0087(10) -0.0060(10) -0.0006(10)
C10 0.0479(12) 0.0455(12) 0.0401(12) 0.0022(10) 0.0015(10) -0.0022(9)
C11 0.0501(12) 0.0383(11) 0.0357(12) -0.0019(9) -0.0055(9) 0.0039(9)
C12 0.0655(15) 0.0500(13) 0.0412(13) 0.0090(11) -0.0114(11) 0.0049(11)
C13 0.0631(15) 0.0642(16) 0.0503(15) 0.0213(13) 0.0023(12) -0.0061(12)
C14 0.0646(14) 0.0476(13) 0.0394(13) 0.0058(11) -0.0024(11) 0.0042(11)
C15 0.0830(17) 0.0498(14) 0.0362(13) 0.0038(11) -0.0051(12) -0.0020(13)
C16 0.0961(18) 0.0393(12) 0.0358(13) -0.0017(10) -0.0071(12) 0.0066(12)
C17 0.0610(13) 0.0400(12) 0.0322(12) 0.0029(9) -0.0046(10) 0.0030(10)
C18 0.0485(12) 0.0384(11) 0.0314(11) 0.0008(9) -0.0024(9) -0.0022(9)
C19 0.0499(12) 0.0392(11) 0.0341(11) 0.0001(9) 0.0040(9) -0.0022(9)
C20 0.0632(14) 0.0509(13) 0.0373(13) 0.0039(11) -0.0017(10) -0.0087(11)
C21 0.119(2) 0.0581(17) 0.0390(15) -0.0014(12) 0.0091(15) 0.0074(15)
C22 0.097(2) 0.0454(14) 0.0502(16) -0.0039(12) 0.0065(14) 0.0133(13)
C23 0.0638(14) 0.0405(12) 0.0341(13) -0.0037(10) 0.0022(10) 0.0020(10)
C24 0.0696(15) 0.0420(14) 0.0438(14) -0.0005(10) 0.0033(11) 0.0110(11)
C25 0.0586(13) 0.0394(12) 0.0402(12) 0.0013(10) 0.0034(10) 0.0116(10)
C26 0.0642(14) 0.0444(13) 0.0432(14) 0.0048(10) 0.0021(11) 0.0142(10)
C27 0.145(4) 0.208(6) 0.082(3) 0.068(3) -0.015(3) 0.010(4)
C28 0.089(2) 0.0734(19) 0.083(2) -0.0011(17) -0.0209(17) -0.0003(16)
C29 0.0593(14) 0.0573(15) 0.0540(15) 0.0065(12) -0.0088(12) 0.0046(11)
C30 0.162(3) 0.0603(18) 0.0439(16) -0.0009(13) -0.0190(18) -0.0034(19)
C31 0.0639(15) 0.0615(15) 0.0527(15) 0.0136(12) 0.0135(12) 0.0067(12)
C32 0.142(3) 0.089(2) 0.078(2) 0.026(2) -0.047(2) -0.028(2)

loop_
_atom_type_symbol
_atom_type_description
_atom_type_scat_dispersion_real
_atom_type_scat_dispersion_imag
_atom_type_scat_source
C C 0.0033 0.0016 'International Tables Vol C Tables 4.2.6.8 and 6.1.1.4'
H H 0.0000 0.0000 'International Tables Vol C Tables 4.2.6.8 and 6.1.1.4'
O O 0.0106 0.0060 'International Tables Vol C Tables 4.2.6.8 and 6.1.1.4'

loop_
_geom_angle_atom_site_label_1
_geom_angle_atom_site_label_2
_geom_angle_atom_site_label_3
_geom_angle
C27 O1 C3 118.4(4)
C4 O2 H2C 109.5
C9 O3 C5 118.48(17)
C13 O5 H5A 109.5
C26 O6 H6A 109.5
C17 O8 C18 116.61(16)
C19 O9 H9A 109.5
C32 O10 C20 115.4(2)
C6 C1 C2 124.4(3)
C6 C1 H1A 117.8
C2 C1 H1A 117.8
C1 C2 C3 114.3(3)
C1 C2 H2A 108.7
C3 C2 H2A 108.7
C1 C2 H2B 108.7
C3 C2 H2B 108.7
H2A C2 H2B 107.6
O1 C3 C2 106.2(3)
O1 C3 C4 110.6(2)
C2 C3 C4 110.7(2)
O1 C3 H3A 109.8
C2 C3 H3A 109.8
C4 C3 H3A 109.8
O2 C4 C3 107.5(2)
O2 C4 C5 111.5(2)
C3 C4 C5 112.8(2)
O2 C4 H4A 108.3
C3 C4 H4A 108.3
C5 C4 H4A 108.3
O3 C5 C6 110.79(19)
O3 C5 C28 107.7(2)
C6 C5 C28 112.2(2)
O3 C5 C4 102.20(18)
C6 C5 C4 109.5(2)
C28 C5 C4 114.0(2)
C1 C6 C7 120.5(3)
C1 C6 C5 123.1(3)
C7 C6 C5 116.4(2)
O4 C7 C8 122.3(2)
O4 C7 C6 121.7(2)
C8 C7 C6 115.9(2)
C13 C8 C9 118.3(2)
C13 C8 C7 121.3(2)
C9 C8 C7 120.1(2)
O3 C9 C10 117.6(2)
O3 C9 C8 121.92(19)
C10 C9 C8 120.36(19)
C9 C10 C11 120.7(2)
C9 C10 H10A 119.6
C11 C10 H10A 119.6
C12 C11 C10 120.1(2)
C12 C11 C29 120.2(2)
C10 C11 C29 119.8(2)
C11 C12 C13 119.2(2)
C11 C12 C14 123.1(2)
C13 C12 C14 117.7(2)
O5 C13 C12 119.4(2)
O5 C13 C8 119.3(2)
C12 C13 C8 121.3(2)
C26 C14 C15 118.3(2)
C26 C14 C12 121.0(2)
C15 C14 C12 120.7(2)
C16 C15 C14 120.2(2)
C16 C15 C30 118.8(2)
C14 C15 C30 121.0(2)
C17 C16 C15 120.8(2)
C17 C16 H16A 119.6
C15 C16 H16A 119.6
C16 C17 O8 117.70(19)
C16 C17 C25 121.3(2)
O8 C17 C25 120.98(19)
O8 C18 C23 109.49(16)
O8 C18 C31 107.01(18)
C23 C18 C31 112.82(19)
O8 C18 C19 103.97(15)
C23 C18 C19 109.58(17)
C31 C18 C19 113.51(18)
O9 C19 C20 112.16(18)
O9 C19 C18 108.40(16)
C20 C19 C18 110.34(17)
O9 C19 H19A 108.6
C20 C19 H19A 108.6
C18 C19 H19A 108.6
O10 C20 C21 111.0(2)
O10 C20 C19 107.43(18)
C21 C20 C19 110.2(2)
O10 C20 H20A 109.4
C21 C20 H20A 109.4
C19 C20 H20A 109.4
C22 C21 C20 112.6(2)
C22 C21 H21A 109.1
C20 C21 H21A 109.1
C22 C21 H21B 109.1
C20 C21 H21B 109.1
H21A C21 H21B 107.8
C23 C22 C21 124.6(2)
C23 C22 H22A 117.7
C21 C22 H22A 117.7
C22 C23 C24 121.5(2)
C22 C23 C18 122.1(2)
C24 C23 C18 116.39(18)
O7 C24 C25 121.4(2)
O7 C24 C23 121.7(2)
C25 C24 C23 116.85(19)
C17 C25 C26 117.2(2)
C17 C25 C24 120.2(2)
C26 C25 C24 122.5(2)
O6 C26 C14 118.2(2)
O6 C26 C25 119.7(2)
C14 C26 C25 122.1(2)
O1 C27 H27A 109.5
O1 C27 H27B 109.5
H27A C27 H27B 109.5
O1 C27 H27C 109.5
H27A C27 H27C 109.5
H27B C27 H27C 109.5
C5 C28 H28A 109.5
C5 C28 H28B 109.5
H28A C28 H28B 109.5
C5 C28 H28C 109.5
H28A C28 H28C 109.5
H28B C28 H28C 109.5
C11 C29 H29A 109.5
C11 C29 H29B 109.5
H29A C29 H29B 109.5
C11 C29 H29C 109.5
H29A C29 H29C 109.5
H29B C29 H29C 109.5
C15 C30 H30A 109.5
C15 C30 H30B 109.5
H30A C30 H30B 109.5
C15 C30 H30C 109.5
H30A C30 H30C 109.5
H30B C30 H30C 109.5
C18 C31 H31A 109.5
C18 C31 H31B 109.5
H31A C31 H31B 109.5
C18 C31 H31C 109.5
H31A C31 H31C 109.5
H31B C31 H31C 109.5
O10 C32 H32A 109.5
O10 C32 H32B 109.5
H32A C32 H32B 109.5
O10 C32 H32C 109.5
H32A C32 H32C 109.5
H32B C32 H32C 109.5

loop_
_geom_bond_atom_site_label_1
_geom_bond_atom_site_label_2
_geom_bond_distance
O1 C27 1.362(5)
O1 C3 1.421(4)
O2 C4 1.413(3)
O2 H2C 0.8200
O3 C9 1.355(3)
O3 C5 1.457(3)
O4 C7 1.237(3)
O5 C13 1.337(3)
O5 H5A 0.8200
O6 C26 1.360(3)
O6 H6A 0.8200
O7 C24 1.242(3)
O8 C17 1.368(3)
O8 C18 1.460(2)
O9 C19 1.418(3)
O9 H9A 0.8200
O10 C32 1.401(4)
O10 C20 1.411(3)
C1 C6 1.322(4)
C1 C2 1.478(4)
C1 H1A 0.9300
C2 C3 1.495(5)
C2 H2A 0.9700
C2 H2B 0.9700
C3 C4 1.516(4)
C3 H3A 0.9800
C4 C5 1.547(4)
C4 H4A 0.9800
C5 C6 1.493(4)
C5 C28 1.497(4)
C6 C7 1.463(4)
C7 C8 1.450(4)
C8 C13 1.405(3)
C8 C9 1.410(3)
C9 C10 1.371(3)
C10 C11 1.401(3)
C10 H10A 0.9300
C11 C12 1.391(3)
C11 C29 1.484(3)
C12 C13 1.391(4)
C12 C14 1.506(3)
C14 C26 1.375(3)
C14 C15 1.400(3)
C15 C16 1.386(3)
C15 C30 1.504(4)
C16 C17 1.354(3)
C16 H16A 0.9300
C17 C25 1.397(3)
C18 C23 1.504(3)
C18 C31 1.521(3)
C18 C19 1.529(3)
C19 C20 1.515(3)
C19 H19A 0.9800
C20 C21 1.511(4)
C20 H20A 0.9800
C21 C22 1.500(4)
C21 H21A 0.9700
C21 H21B 0.9700
C22 C23 1.319(3)
C22 H22A 0.9300
C23 C24 1.469(3)
C24 C25 1.446(3)
C25 C26 1.414(3)
C27 H27A 0.9600
C27 H27B 0.9600
C27 H27C 0.9600
C28 H28A 0.9600
C28 H28B 0.9600
C28 H28C 0.9600
C29 H29A 0.9600
C29 H29B 0.9600
C29 H29C 0.9600
C30 H30A 0.9600
C30 H30B 0.9600
C30 H30C 0.9600
C31 H31A 0.9600
C31 H31B 0.9600
C31 H31C 0.9600
C32 H32A 0.9600
C32 H32B 0.9600
C32 H32C 0.9600

loop_
_geom_torsion_atom_site_label_1
_geom_torsion_atom_site_label_2
_geom_torsion_atom_site_label_3
_geom_torsion_atom_site_label_4
_geom_torsion
C6 C1 C2 C3 13.3(6)
C27 O1 C3 C2 -142.5(4)
C27 O1 C3 C4 97.3(4)
C1 C2 C3 O1 -158.8(3)
C1 C2 C3 C4 -38.7(4)
O1 C3 C4 O2 -61.6(3)
C2 C3 C4 O2 -179.0(3)
O1 C3 C4 C5 175.2(2)
C2 C3 C4 C5 57.7(4)
C9 O3 C5 C6 42.1(3)
C9 O3 C5 C28 -81.1(3)
C9 O3 C5 C4 158.6(2)
O2 C4 C5 O3 73.6(2)
C3 C4 C5 O3 -165.4(2)
O2 C4 C5 C6 -169.0(2)
C3 C4 C5 C6 -48.0(3)
O2 C4 C5 C28 -42.4(3)
C3 C4 C5 C28 78.6(3)
C2 C1 C6 C7 174.7(4)
C2 C1 C6 C5 -5.0(6)
O3 C5 C6 C1 133.9(3)
C28 C5 C6 C1 -105.7(4)
C4 C5 C6 C1 21.9(4)
O3 C5 C6 C7 -45.9(3)
C28 C5 C6 C7 74.6(3)
C4 C5 C6 C7 -157.8(3)
C1 C6 C7 O4 23.5(5)
C5 C6 C7 O4 -156.8(3)
C1 C6 C7 C8 -153.0(3)
C5 C6 C7 C8 26.7(4)
O4 C7 C8 C13 -3.8(5)
C6 C7 C8 C13 172.7(3)
O4 C7 C8 C9 -178.1(3)
C6 C7 C8 C9 -1.6(4)
C5 O3 C9 C10 164.5(2)
C5 O3 C9 C8 -18.9(3)
C13 C8 C9 O3 -177.4(2)
C7 C8 C9 O3 -2.9(4)
C13 C8 C9 C10 -0.8(4)
C7 C8 C9 C10 173.7(3)
O3 C9 C10 C11 178.1(2)
C8 C9 C10 C11 1.4(4)
C9 C10 C11 C12 -1.3(3)
C9 C10 C11 C29 178.2(2)
C10 C11 C12 C13 0.5(4)
C29 C11 C12 C13 -179.0(2)
C10 C11 C12 C14 -179.6(2)
C29 C11 C12 C14 0.9(3)
C11 C12 C13 O5 180.0(3)
C14 C12 C13 O5 0.1(4)
C11 C12 C13 C8 0.1(4)
C14 C12 C13 C8 -179.8(2)
C9 C8 C13 O5 -179.9(3)
C7 C8 C13 O5 5.7(5)
C9 C8 C13 C12 0.0(4)
C7 C8 C13 C12 -174.4(3)
C11 C12 C14 C26 74.0(3)
C13 C12 C14 C26 -106.2(3)
C11 C12 C14 C15 -107.4(3)
C13 C12 C14 C15 72.5(3)
C26 C14 C15 C16 2.8(4)
C12 C14 C15 C16 -175.9(3)
C26 C14 C15 C30 -177.0(3)
C12 C14 C15 C30 4.3(4)
C14 C15 C16 C17 -0.5(4)
C30 C15 C16 C17 179.3(3)
C15 C16 C17 O8 175.4(2)
C15 C16 C17 C25 -2.3(4)
C18 O8 C17 C16 151.5(2)
C18 O8 C17 C25 -30.7(3)
C17 O8 C18 C23 50.5(2)
C17 O8 C18 C31 -72.1(2)
C17 O8 C18 C19 167.53(17)
O8 C18 C19 O9 66.9(2)
C23 C18 C19 O9 -176.19(17)
C31 C18 C19 O9 -49.1(2)
O8 C18 C19 C20 -169.97(17)
C23 C18 C19 C20 -53.0(2)
C31 C18 C19 C20 74.1(2)
C32 O10 C20 C21 -93.2(3)
C32 O10 C20 C19 146.3(3)
O9 C19 C20 O10 -54.8(2)
C18 C19 C20 O10 -175.77(18)
O9 C19 C20 C21 -175.8(2)
C18 C19 C20 C21 63.2(3)
O10 C20 C21 C22 -159.0(2)
C19 C20 C21 C22 -40.2(3)
C20 C21 C22 C23 10.3(4)
C21 C22 C23 C24 178.6(3)
C21 C22 C23 C18 -1.7(4)
O8 C18 C23 C22 136.4(2)
C31 C18 C23 C22 -104.5(3)
C19 C18 C23 C22 23.0(3)
O8 C18 C23 C24 -43.9(3)
C31 C18 C23 C24 75.2(3)
C19 C18 C23 C24 -157.3(2)
C22 C23 C24 O7 17.3(4)
C18 C23 C24 O7 -162.4(3)
C22 C23 C24 C25 -162.2(2)
C18 C23 C24 C25 18.1(3)
C16 C17 C25 C26 2.7(3)
O8 C17 C25 C26 -175.0(2)
C16 C17 C25 C24 179.1(2)
O8 C17 C25 C24 1.4(3)
O7 C24 C25 C17 -175.1(3)
C23 C24 C25 C17 4.5(3)
O7 C24 C25 C26 1.1(4)
C23 C24 C25 C26 -179.3(2)
C15 C14 C26 O6 179.1(2)
C12 C14 C26 O6 -2.2(4)
C15 C14 C26 C25 -2.4(4)
C12 C14 C26 C25 176.3(2)
C17 C25 C26 O6 178.2(2)
C24 C25 C26 O6 1.9(4)
C17 C25 C26 C14 -0.3(4)
C24 C25 C26 C14 -176.6(2)

loop_
_platon_squeeze_void_nr
_platon_squeeze_void_average_x
_platon_squeeze_void_average_y
_platon_squeeze_void_average_z
_platon_squeeze_void_volume
_platon_squeeze_void_count_electrons
_platon_squeeze_void_content
1 0.500 0.291 0.000 466 118 ' '
